data_7705382
loop_
_publ_author_name
'Hammoud, Joanna'
'Abou-Khalil, Fatima'
'Roisnel, Thierry'
'Dorcet, Vincent'
'Bour, Christophe'
'Gandon, Vincent'
'Leb&#x0153;uf, David'
'Carpentier, Jean-Fran\,cois'
'Sarazin, Yann'

_publ_section_title
;
 Alkaline-earth complexes with macrocyclic-functionalised bis(phenolate)s
 and bis(fluoroalkoxide)s.
;
_journal_issue 37
_journal_name_full 'Dalton transactions (Cambridge, England : 2003)'
_journal_page_first 13017
_journal_page_last 13028
_journal_paper_doi 10.1039/d0dt02573a
_journal_volume 49
_journal_year 2020
_chemical_compound_source 'synthesis as described'
_chemical_formula_moiety 'C20 H28 Ca F12 N2 O6, 2(C H2 Cl2)'
_chemical_formula_sum 'C22 H32 Ca Cl4 F12 N2 O6'
_chemical_formula_weight 830.37
_space_group_crystal_system monoclinic
_space_group_IT_number 15
_space_group_name_Hall '-C 2yc'
_space_group_name_H-M_alt 'C 1 2/c 1'
_atom_sites_solution_hydrogens geom
_audit_update_record
;
2020-04-06 deposited with the CCDC.	2020-09-07 downloaded from the CCDC.
;
_cell_angle_alpha 90
_cell_angle_beta 95.159(3)
_cell_angle_gamma 90
_cell_formula_units_Z 4
_cell_length_a 19.7814(19)
_cell_length_b 8.9550(8)
_cell_length_c 18.2461(18)
_cell_measurement_reflns_used 9922
_cell_measurement_temperature 150(2)
_cell_measurement_theta_max 27.5383
_cell_measurement_theta_min 2.7762
_cell_measurement_wavelength 0.71073
_cell_volume 3219.1(5)
_computing_cell_refinement 'APEX3 (Bruker, 2015); SAINT (Bruker, 2014)'
_computing_data_collection 'SAINT (Bruker, 2014)'
_computing_data_reduction 'SAINT (Bruker, 2014)'
_computing_molecular_graphics 'SXGRAPH (Farrugia, 1999), Mercury (CSD, 2016)'
_computing_publication_material 'CRYSCALC (T. Roisnel, local program, 2018)'
_computing_structure_refinement 'SHELXL-2017_1 (Sheldrick, 2017)'
_computing_structure_solution 'SHELXT (Sheldrick, 2015)'
_diffrn_ambient_temperature 150(2)
_diffrn_detector '(CMOS) PHOTON 100'
_diffrn_measured_fraction_theta_full 0.988
_diffrn_measured_fraction_theta_max 0.985
_diffrn_measurement_device_type 'D8 VENTURE Bruker AXS'
_diffrn_measurement_method 'rotation images'
_diffrn_radiation_monochromator 'multilayer monochromator'
_diffrn_radiation_probe x-ray
_diffrn_radiation_source 'Incoatec microfocus sealed tube'
_diffrn_radiation_type MoK\a
_diffrn_radiation_wavelength 0.71073
_diffrn_reflns_av_R_equivalents 0.0415
_diffrn_reflns_av_unetI/netI 0.0291
_diffrn_reflns_limit_h_max 25
_diffrn_reflns_limit_h_min -25
_diffrn_reflns_limit_k_max 9
_diffrn_reflns_limit_k_min -11
_diffrn_reflns_limit_l_max 23
_diffrn_reflns_limit_l_min -23
_diffrn_reflns_number 20872
_diffrn_reflns_theta_full 25.242
_diffrn_reflns_theta_max 27.483
_diffrn_reflns_theta_min 2.910
_exptl_absorpt_coefficient_mu 0.637
_exptl_absorpt_correction_T_max 0.938
_exptl_absorpt_correction_T_min 0.878
_exptl_absorpt_correction_type multi-scan
_exptl_absorpt_process_details
;
  [Sheldrick, G.M. (2014). SADABS Bruker AXS Inc., Madison, Wisconsin, USA]
;
_exptl_crystal_colour colourless
_exptl_crystal_density_diffrn 1.713
_exptl_crystal_description prism
_exptl_crystal_F_000 1688
_exptl_crystal_size_max 0.400
_exptl_crystal_size_mid 0.350
_exptl_crystal_size_min 0.100
_refine_diff_density_max 0.544
_refine_diff_density_min -0.675
_refine_diff_density_rms 0.062
_refine_ls_extinction_method none
_refine_ls_goodness_of_fit_ref 1.046
_refine_ls_hydrogen_treatment constr
_refine_ls_matrix_type full
_refine_ls_number_parameters 213
_refine_ls_number_reflns 3638
_refine_ls_number_restraints 0
_refine_ls_restrained_S_all 1.046
_refine_ls_R_factor_all 0.0461
_refine_ls_R_factor_gt 0.0356
_refine_ls_shift/su_max 0.001
_refine_ls_shift/su_mean 0.000
_refine_ls_structure_factor_coef Fsqd
_refine_ls_weighting_details 'w=1/[\s^2^(Fo^2^)+(0.0293P)^2^+6.4047P] where P=(Fo^2^+2Fc^2^)/3'
_refine_ls_weighting_scheme calc
_refine_ls_wR_factor_gt 0.0802
_refine_ls_wR_factor_ref 0.0852
_reflns_Friedel_coverage 0.000
_reflns_number_gt 3068
_reflns_number_total 3638
_reflns_threshold_expression >2sigma(I)
_cod_data_source_file d0dt02573a2.cif
_cod_data_source_block JH033
_cod_depositor_comments 'Adding full bibliography for 7705378--7705389.cif.'
_cod_original_sg_symbol_H-M 'C 2/c'
_cod_database_code 7705382

loop_
_space_group_symop_operation_xyz
'x, y, z'
'-x, y, -z+1/2'
'x+1/2, y+1/2, z'
'-x+1/2, y+1/2, -z+1/2'
'-x, -y, -z'
'x, -y, z-1/2'
'-x+1/2, -y+1/2, -z'
'x+1/2, -y+1/2, z-1/2'

loop_
_atom_site_label
_atom_site_type_symbol
_atom_site_fract_x
_atom_site_fract_y
_atom_site_fract_z
_atom_site_U_iso_or_equiv
_atom_site_adp_type
_atom_site_occupancy
_atom_site_site_symmetry_order
_atom_site_calc_flag
_atom_site_refinement_flags_posn
_atom_site_refinement_flags_adp
_atom_site_refinement_flags_occupancy
_atom_site_disorder_assembly
_atom_site_disorder_group
Ca1 Ca 0.500000 0.74562(5) 0.250000 0.01106(11) Uani 1 2 d S T P . .
O1 O 0.40686(6) 0.60337(14) 0.25771(6) 0.0159(3) Uani 1 1 d . . . . .
O2 O 0.42453(6) 0.96953(14) 0.26529(7) 0.0172(3) Uani 1 1 d . . . . .
O3 O 0.42292(6) 0.80258(14) 0.13036(7) 0.0172(3) Uani 1 1 d . . . . .
N1 N 0.44007(7) 0.76304(18) 0.38741(8) 0.0169(3) Uani 1 1 d . . . . .
C1 C 0.38825(8) 0.5381(2) 0.31912(9) 0.0150(3) Uani 1 1 d . . . . .
C2 C 0.43590(9) 0.4055(2) 0.33962(11) 0.0231(4) Uani 1 1 d . . . . .
C3 C 0.31494(9) 0.4780(2) 0.30559(11) 0.0238(4) Uani 1 1 d . . . . .
C4 C 0.38752(9) 0.6456(2) 0.38685(10) 0.0203(4) Uani 1 1 d . . . . .
H4A H 0.342332 0.693422 0.386065 0.024 Uiso 1 1 calc R U . . .
H4B H 0.394793 0.586459 0.432707 0.024 Uiso 1 1 calc R U . . .
C5 C 0.49214(9) 0.7442(2) 0.44959(9) 0.0203(4) Uani 1 1 d . . . . .
H5A H 0.505028 0.637505 0.453977 0.024 Uiso 1 1 calc R U . . .
H5B H 0.473061 0.774167 0.495722 0.024 Uiso 1 1 calc R U . . .
C6 C 0.40883(9) 0.9123(2) 0.38959(10) 0.0213(4) Uani 1 1 d . . . . .
H6A H 0.444412 0.986786 0.404560 0.026 Uiso 1 1 calc R U . . .
H6B H 0.375548 0.912807 0.426996 0.026 Uiso 1 1 calc R U . . .
C7 C 0.37366(9) 0.9566(2) 0.31633(10) 0.0207(4) Uani 1 1 d . . . . .
H7A H 0.339754 0.880014 0.299164 0.025 Uiso 1 1 calc R U . . .
H7B H 0.349934 1.053095 0.320590 0.025 Uiso 1 1 calc R U . . .
C8 C 0.39626(9) 1.0254(2) 0.19534(10) 0.0208(4) Uani 1 1 d . . . . .
H8A H 0.431884 1.077573 0.170353 0.025 Uiso 1 1 calc R U . . .
H8B H 0.359754 1.098026 0.202806 0.025 Uiso 1 1 calc R U . . .
C9 C 0.36788(9) 0.8980(2) 0.14804(10) 0.0204(4) Uani 1 1 d . . . . .
H9A H 0.335186 0.840200 0.174737 0.024 Uiso 1 1 calc R U . . .
H9B H 0.343671 0.937406 0.102244 0.024 Uiso 1 1 calc R U . . .
C10 C 0.44529(9) 0.8367(2) 0.06023(10) 0.0203(4) Uani 1 1 d . . . . .
H10A H 0.456168 0.944344 0.057361 0.024 Uiso 1 1 calc R U . . .
H10B H 0.409109 0.813125 0.020878 0.024 Uiso 1 1 calc R U . . .
F1 F 0.49986(5) 0.45506(15) 0.35517(7) 0.0342(3) Uani 1 1 d . . . . .
F2 F 0.42015(8) 0.32824(17) 0.39950(8) 0.0483(4) Uani 1 1 d . . . . .
F3 F 0.43830(6) 0.30563(14) 0.28596(8) 0.0346(3) Uani 1 1 d . . . . .
F4 F 0.29083(6) 0.42381(18) 0.36685(7) 0.0453(4) Uani 1 1 d . . . . .
F5 F 0.27248(6) 0.58699(16) 0.28129(7) 0.0361(3) Uani 1 1 d . . . . .
F6 F 0.30777(6) 0.36931(15) 0.25504(7) 0.0351(3) Uani 1 1 d . . . . .
C51 C 0.65809(11) 0.4894(3) 0.40854(12) 0.0310(5) Uani 1 1 d . . . . .
H51A H 0.644263 0.504318 0.355544 0.037 Uiso 1 1 calc R U . . .
H51B H 0.619799 0.520082 0.436550 0.037 Uiso 1 1 calc R U . . .
Cl1 Cl 0.67628(4) 0.29890(7) 0.42521(3) 0.04654(17) Uani 1 1 d . . . . .
Cl2 Cl 0.72906(3) 0.60079(8) 0.43466(4) 0.0555(2) Uani 1 1 d . . . . .

loop_
_atom_site_aniso_label
_atom_site_aniso_U_11
_atom_site_aniso_U_22
_atom_site_aniso_U_33
_atom_site_aniso_U_23
_atom_site_aniso_U_13
_atom_site_aniso_U_12
Ca1 0.0097(2) 0.0097(2) 0.0138(2) 0.000 0.00125(16) 0.000
O1 0.0171(6) 0.0158(6) 0.0150(6) 0.0012(5) 0.0021(5) -0.0050(5)
O2 0.0158(6) 0.0151(6) 0.0208(6) -0.0008(5) 0.0016(5) 0.0031(5)
O3 0.0163(6) 0.0192(7) 0.0162(6) 0.0022(5) 0.0023(5) 0.0044(5)
N1 0.0162(7) 0.0189(8) 0.0155(7) -0.0034(6) 0.0010(5) -0.0014(6)
C1 0.0118(8) 0.0170(9) 0.0162(8) 0.0022(7) 0.0014(6) -0.0035(6)
C2 0.0217(9) 0.0201(10) 0.0273(10) 0.0049(8) 0.0007(7) -0.0031(7)
C3 0.0175(9) 0.0286(11) 0.0255(10) 0.0013(8) 0.0027(7) -0.0073(8)
C4 0.0160(8) 0.0283(11) 0.0177(9) -0.0018(8) 0.0071(7) -0.0063(7)
C5 0.0207(9) 0.0270(10) 0.0129(8) -0.0013(7) 0.0008(6) -0.0024(8)
C6 0.0217(9) 0.0234(10) 0.0192(9) -0.0072(8) 0.0045(7) 0.0019(7)
C7 0.0163(8) 0.0224(10) 0.0240(9) -0.0044(8) 0.0042(7) 0.0039(7)
C8 0.0207(9) 0.0168(9) 0.0245(10) 0.0034(7) 0.0000(7) 0.0058(7)
C9 0.0148(8) 0.0237(10) 0.0224(9) 0.0002(7) -0.0004(7) 0.0067(7)
C10 0.0204(9) 0.0262(11) 0.0138(8) 0.0052(7) -0.0004(7) 0.0011(7)
F1 0.0163(5) 0.0343(7) 0.0502(8) -0.0088(6) -0.0068(5) 0.0038(5)
F2 0.0546(9) 0.0448(9) 0.0459(8) 0.0314(7) 0.0069(7) 0.0089(7)
F3 0.0336(7) 0.0178(6) 0.0517(8) -0.0094(6) -0.0003(6) 0.0005(5)
F4 0.0293(7) 0.0701(11) 0.0376(7) 0.0106(7) 0.0088(6) -0.0280(7)
F5 0.0151(5) 0.0432(8) 0.0484(8) -0.0029(6) -0.0066(5) 0.0024(5)
F6 0.0270(6) 0.0328(7) 0.0449(8) -0.0108(6) -0.0014(5) -0.0157(5)
C51 0.0342(11) 0.0296(12) 0.0281(11) 0.0005(9) -0.0027(9) 0.0031(9)
Cl1 0.0776(5) 0.0259(3) 0.0349(3) -0.0026(2) -0.0020(3) 0.0042(3)
Cl2 0.0440(4) 0.0401(4) 0.0782(5) 0.0053(3) -0.0181(3) -0.0094(3)

loop_
_atom_type_symbol
_atom_type_description
_atom_type_scat_dispersion_real
_atom_type_scat_dispersion_imag
_atom_type_scat_source
C C 0.0033 0.0016 'International Tables Vol C Tables 4.2.6.8 and 6.1.1.4'
H H 0.0000 0.0000 'International Tables Vol C Tables 4.2.6.8 and 6.1.1.4'
Ca Ca 0.2262 0.3064 'International Tables Vol C Tables 4.2.6.8 and 6.1.1.4'
O O 0.0106 0.0060 'International Tables Vol C Tables 4.2.6.8 and 6.1.1.4'
N N 0.0061 0.0033 'International Tables Vol C Tables 4.2.6.8 and 6.1.1.4'
F F 0.0171 0.0103 'International Tables Vol C Tables 4.2.6.8 and 6.1.1.4'
Cl Cl 0.1484 0.1585 'International Tables Vol C Tables 4.2.6.8 and 6.1.1.4'

loop_
_geom_angle_atom_site_label_1
_geom_angle_atom_site_label_2
_geom_angle_atom_site_label_3
_geom_angle
_geom_angle_site_symmetry_1
_geom_angle_site_symmetry_3
_geom_angle_publ_flag
O1 Ca1 O1 111.20(7) . 2_655 ?
O1 Ca1 O2 86.98(4) . . ?
O1 Ca1 O2 161.47(5) 2_655 . ?
O1 Ca1 O2 161.47(5) . 2_655 ?
O1 Ca1 O2 86.98(4) 2_655 2_655 ?
O2 Ca1 O2 75.17(6) . 2_655 ?
O1 Ca1 O3 75.06(4) . . ?
O1 Ca1 O3 118.66(4) 2_655 . ?
O2 Ca1 O3 68.26(4) . . ?
O2 Ca1 O3 93.40(4) 2_655 . ?
O1 Ca1 O3 118.66(4) . 2_655 ?
O1 Ca1 O3 75.06(4) 2_655 2_655 ?
O2 Ca1 O3 93.40(4) . 2_655 ?
O2 Ca1 O3 68.26(4) 2_655 2_655 ?
O3 Ca1 O3 157.36(6) . 2_655 ?
O1 Ca1 N1 119.26(4) . 2_655 ?
O1 Ca1 N1 64.69(4) 2_655 2_655 ?
O2 Ca1 N1 110.31(4) . 2_655 ?
O2 Ca1 N1 64.33(4) 2_655 2_655 ?
O3 Ca1 N1 60.86(4) . 2_655 ?
O3 Ca1 N1 117.75(4) 2_655 2_655 ?
O1 Ca1 N1 64.69(4) . . ?
O1 Ca1 N1 119.27(4) 2_655 . ?
O2 Ca1 N1 64.33(4) . . ?
O2 Ca1 N1 110.31(4) 2_655 . ?
O3 Ca1 N1 117.75(4) . . ?
O3 Ca1 N1 60.86(4) 2_655 . ?
N1 Ca1 N1 173.77(7) 2_655 . ?
O1 Ca1 C1 19.74(4) . . ?
O1 Ca1 C1 106.92(5) 2_655 . ?
O2 Ca1 C1 88.95(4) . . ?
O2 Ca1 C1 158.49(4) 2_655 . ?
O3 Ca1 C1 94.04(4) . . ?
O3 Ca1 C1 98.94(4) 2_655 . ?
N1 Ca1 C1 136.28(5) 2_655 . ?
N1 Ca1 C1 48.68(4) . . ?
O1 Ca1 C1 106.92(5) . 2_655 ?
O1 Ca1 C1 19.74(4) 2_655 2_655 ?
O2 Ca1 C1 158.49(4) . 2_655 ?
O2 Ca1 C1 88.95(4) 2_655 2_655 ?
O3 Ca1 C1 98.94(4) . 2_655 ?
O3 Ca1 C1 94.04(4) 2_655 2_655 ?
N1 Ca1 C1 48.68(4) 2_655 2_655 ?
N1 Ca1 C1 136.28(5) . 2_655 ?
C1 Ca1 C1 109.74(7) . 2_655 ?
C1 O1 Ca1 125.75(10) . . ?
C7 O2 C8 111.40(13) . . ?
C7 O2 Ca1 117.53(10) . . ?
C8 O2 Ca1 111.39(10) . . ?
C10 O3 C9 112.05(13) . . ?
C10 O3 Ca1 126.20(10) . . ?
C9 O3 Ca1 109.02(10) . . ?
C5 N1 C6 110.44(15) . . ?
C5 N1 C4 111.51(15) . . ?
C6 N1 C4 110.42(14) . . ?
C5 N1 Ca1 110.58(10) . . ?
C6 N1 Ca1 106.23(10) . . ?
C4 N1 Ca1 107.49(10) . . ?
O1 C1 C2 109.27(14) . . ?
O1 C1 C3 109.98(14) . . ?
C2 C1 C3 108.37(15) . . ?
O1 C1 C4 114.36(15) . . ?
C2 C1 C4 109.31(15) . . ?
C3 C1 C4 105.36(14) . . ?
O1 C1 Ca1 34.51(7) . . ?
C2 C1 Ca1 96.48(10) . . ?
C3 C1 Ca1 143.44(12) . . ?
C4 C1 Ca1 90.54(10) . . ?
F3 C2 F1 106.36(15) . . ?
F3 C2 F2 106.04(17) . . ?
F1 C2 F2 106.17(16) . . ?
F3 C2 C1 113.63(16) . . ?
F1 C2 C1 109.88(15) . . ?
F2 C2 C1 114.20(16) . . ?
F5 C3 F6 106.12(15) . . ?
F5 C3 F4 106.24(16) . . ?
F6 C3 F4 106.67(16) . . ?
F5 C3 C1 110.54(16) . . ?
F6 C3 C1 113.75(15) . . ?
F4 C3 C1 113.00(15) . . ?
N1 C4 C1 112.72(13) . . ?
N1 C4 H4A 109.0 . . ?
C1 C4 H4A 109.0 . . ?
N1 C4 H4B 109.0 . . ?
C1 C4 H4B 109.0 . . ?
H4A C4 H4B 107.8 . . ?
N1 C5 C10 111.65(15) . 2_655 ?
N1 C5 H5A 109.3 . . ?
C10 C5 H5A 109.3 2_655 . ?
N1 C5 H5B 109.3 . . ?
C10 C5 H5B 109.3 2_655 . ?
H5A C5 H5B 108.0 . . ?
N1 C6 C7 112.12(15) . . ?
N1 C6 H6A 109.2 . . ?
C7 C6 H6A 109.2 . . ?
N1 C6 H6B 109.2 . . ?
C7 C6 H6B 109.2 . . ?
H6A C6 H6B 107.9 . . ?
O2 C7 C6 107.62(14) . . ?
O2 C7 H7A 110.2 . . ?
C6 C7 H7A 110.2 . . ?
O2 C7 H7B 110.2 . . ?
C6 C7 H7B 110.2 . . ?
H7A C7 H7B 108.5 . . ?
O2 C8 C9 109.85(15) . . ?
O2 C8 H8A 109.7 . . ?
C9 C8 H8A 109.7 . . ?
O2 C8 H8B 109.7 . . ?
C9 C8 H8B 109.7 . . ?
H8A C8 H8B 108.2 . . ?
O3 C9 C8 109.05(14) . . ?
O3 C9 H9A 109.9 . . ?
C8 C9 H9A 109.9 . . ?
O3 C9 H9B 109.9 . . ?
C8 C9 H9B 109.9 . . ?
H9A C9 H9B 108.3 . . ?
O3 C10 C5 108.20(14) . 2_655 ?
O3 C10 H10A 110.1 . . ?
C5 C10 H10A 110.1 2_655 . ?
O3 C10 H10B 110.1 . . ?
C5 C10 H10B 110.1 2_655 . ?
H10A C10 H10B 108.4 . . ?
Cl2 C51 Cl1 110.94(12) . . ?
Cl2 C51 H51A 109.5 . . ?
Cl1 C51 H51A 109.5 . . ?
Cl2 C51 H51B 109.5 . . ?
Cl1 C51 H51B 109.5 . . ?
H51A C51 H51B 108.0 . . ?

loop_
_geom_bond_atom_site_label_1
_geom_bond_atom_site_label_2
_geom_bond_distance
_geom_bond_site_symmetry_2
_geom_bond_publ_flag
Ca1 O1 2.2548(12) . ?
Ca1 O1 2.2548(12) 2_655 ?
Ca1 O2 2.5302(13) . ?
Ca1 O2 2.5302(13) 2_655 ?
Ca1 O3 2.5984(12) . ?
Ca1 O3 2.5985(12) 2_655 ?
Ca1 N1 2.8724(15) 2_655 ?
Ca1 N1 2.8724(15) . ?
Ca1 C1 3.2299(17) . ?
Ca1 C1 3.2299(17) 2_655 ?
O1 C1 1.344(2) . ?
O2 C7 1.436(2) . ?
O2 C8 1.437(2) . ?
O3 C10 1.424(2) . ?
O3 C9 1.443(2) . ?
N1 C5 1.472(2) . ?
N1 C6 1.475(2) . ?
N1 C4 1.478(2) . ?
C1 C2 1.541(3) . ?
C1 C3 1.546(2) . ?
C1 C4 1.568(3) . ?
C2 F3 1.330(2) . ?
C2 F1 1.347(2) . ?
C2 F2 1.353(2) . ?
C3 F5 1.337(2) . ?
C3 F6 1.339(2) . ?
C3 F4 1.345(2) . ?
C4 H4A 0.9900 . ?
C4 H4B 0.9900 . ?
C5 C10 1.513(3) 2_655 ?
C5 H5A 0.9900 . ?
C5 H5B 0.9900 . ?
C6 C7 1.503(3) . ?
C6 H6A 0.9900 . ?
C6 H6B 0.9900 . ?
C7 H7A 0.9900 . ?
C7 H7B 0.9900 . ?
C8 C9 1.509(3) . ?
C8 H8A 0.9900 . ?
C8 H8B 0.9900 . ?
C9 H9A 0.9900 . ?
C9 H9B 0.9900 . ?
C10 H10A 0.9900 . ?
C10 H10B 0.9900 . ?
C51 Cl2 1.753(2) . ?
C51 Cl1 1.764(2) . ?
C51 H51A 0.9900 . ?
C51 H51B 0.9900 . ?

loop_
_geom_hbond_atom_site_label_D
_geom_hbond_atom_site_label_H
_geom_hbond_atom_site_label_A
_geom_hbond_distance_DH
_geom_hbond_distance_HA
_geom_hbond_distance_DA
_geom_hbond_angle_DHA
_geom_hbond_site_symmetry_A
_geom_hbond_publ_flag
C5 H5A F1 0.99 2.43 3.121(2) 126.6 . yes
C8 H8B Cl1 0.99 2.98 3.5108(19) 114.5 2_665 yes
C10 H10B F2 0.99 2.58 3.281(2) 128.1 6_565 yes
C51 H51A O1 0.99 2.39 3.346(2) 162.5 2_655 yes
C51 H51A F6 0.99 2.60 3.299(3) 127.3 2_655 yes

loop_
_geom_torsion_atom_site_label_1
_geom_torsion_atom_site_label_2
_geom_torsion_atom_site_label_3
_geom_torsion_atom_site_label_4
_geom_torsion
_geom_torsion_site_symmetry_1
_geom_torsion_site_symmetry_2
_geom_torsion_site_symmetry_3
_geom_torsion_site_symmetry_4
_geom_torsion_publ_flag
Ca1 O1 C1 C2 -72.69(17) . . . . ?
Ca1 O1 C1 C3 168.47(11) . . . . ?
Ca1 O1 C1 C4 50.19(19) . . . . ?
O1 C1 C2 F3 -56.0(2) . . . . ?
C3 C1 C2 F3 63.86(19) . . . . ?
C4 C1 C2 F3 178.19(14) . . . . ?
Ca1 C1 C2 F3 -88.96(14) . . . . ?
O1 C1 C2 F1 63.05(19) . . . . ?
C3 C1 C2 F1 -177.12(15) . . . . ?
C4 C1 C2 F1 -62.79(19) . . . . ?
Ca1 C1 C2 F1 30.07(15) . . . . ?
O1 C1 C2 F2 -177.80(15) . . . . ?
C3 C1 C2 F2 -58.0(2) . . . . ?
C4 C1 C2 F2 56.4(2) . . . . ?
Ca1 C1 C2 F2 149.22(14) . . . . ?
O1 C1 C3 F5 -55.1(2) . . . . ?
C2 C1 C3 F5 -174.54(15) . . . . ?
C4 C1 C3 F5 68.56(19) . . . . ?
Ca1 C1 C3 F5 -44.2(3) . . . . ?
O1 C1 C3 F6 64.1(2) . . . . ?
C2 C1 C3 F6 -55.3(2) . . . . ?
C4 C1 C3 F6 -172.18(16) . . . . ?
Ca1 C1 C3 F6 75.1(3) . . . . ?
O1 C1 C3 F4 -174.07(16) . . . . ?
C2 C1 C3 F4 66.5(2) . . . . ?
C4 C1 C3 F4 -50.4(2) . . . . ?
Ca1 C1 C3 F4 -163.12(15) . . . . ?
C5 N1 C4 C1 -113.34(17) . . . . ?
C6 N1 C4 C1 123.48(16) . . . . ?
Ca1 N1 C4 C1 8.01(17) . . . . ?
O1 C1 C4 N1 -32.6(2) . . . . ?
C2 C1 C4 N1 90.27(18) . . . . ?
C3 C1 C4 N1 -153.47(16) . . . . ?
Ca1 C1 C4 N1 -6.79(14) . . . . ?
C6 N1 C5 C10 -71.74(19) . . . 2_655 ?
C4 N1 C5 C10 165.09(15) . . . 2_655 ?
Ca1 N1 C5 C10 45.55(17) . . . 2_655 ?
C5 N1 C6 C7 160.81(15) . . . . ?
C4 N1 C6 C7 -75.38(18) . . . . ?
Ca1 N1 C6 C7 40.87(16) . . . . ?
C8 O2 C7 C6 -174.47(15) . . . . ?
Ca1 O2 C7 C6 55.30(17) . . . . ?
N1 C6 C7 O2 -64.66(19) . . . . ?
C7 O2 C8 C9 -86.04(17) . . . . ?
Ca1 O2 C8 C9 47.32(16) . . . . ?
C10 O3 C9 C8 -96.51(17) . . . . ?
Ca1 O3 C9 C8 47.94(16) . . . . ?
O2 C8 C9 O3 -66.12(18) . . . . ?
C9 O3 C10 C5 173.50(15) . . . 2_655 ?
Ca1 O3 C10 C5 36.4(2) . . . 2_655 ?
